data_4508400
loop_
_publ_author_name
'Yang, Wei'
'Wang, Chiming'
'Ma, Qi'
'Feng, Xuenan'
'Wang, Hailong'
'Jiang, Jianzhuang'

_publ_section_title
;
 Self-Assembled Zn(II) Coordination Complexes Based on Mixed V-Shaped
 Asymmetric Multicarboxylate and N-Donor Ligands
;
_journal_issue 11
_journal_name_full 'Crystal Growth &amp; Design'
_journal_page_first 4695
_journal_paper_doi 10.1021/cg4007372
_journal_volume 13
_journal_year 2013
_chemical_formula_moiety 'C29 H22 N4 O7 Zn'
_chemical_formula_sum 'C58 H44 N8 O14 Zn2'
_chemical_formula_weight 1207.75
_chemical_name_systematic
;
 ?
;
_space_group_IT_number 2
_symmetry_cell_setting triclinic
_symmetry_space_group_name_Hall '-P 1'
_symmetry_space_group_name_H-M 'P -1'
_atom_sites_solution_hydrogens geom
_atom_sites_solution_primary direct
_atom_sites_solution_secondary difmap
_audit_creation_method SHELXL-97
_cell_angle_alpha 75.725(5)
_cell_angle_beta 78.233(5)
_cell_angle_gamma 66.308(7)
_cell_formula_units_Z 1
_cell_length_a 9.2462(7)
_cell_length_b 9.8313(7)
_cell_length_c 16.3925(9)
_cell_measurement_reflns_used 3313
_cell_measurement_temperature 293(2)
_cell_measurement_theta_max 28.22
_cell_measurement_theta_min 2.87
_cell_volume 1313.13(17)
_computing_cell_refinement
;CrysAlisPro, Oxford Diffraction Ltd.,
Version 1.171.34.40 (release 27-08-2010 CrysAlis171 .NET)
(compiled Aug 27 2010,11:50:40)
;
_computing_data_collection
;
CrysAlisPro, Oxford Diffraction Ltd.,
Version 1.171.34.40 (release 27-08-2010 CrysAlis171 .NET)
(compiled Aug 27 2010,11:50:40)
;
_computing_data_reduction
;   
CrysAlisPro, Oxford Diffraction Ltd.,
Version 1.171.34.40 (release 27-08-2010 CrysAlis171 .NET)
(compiled Aug 27 2010,11:50:40)
;
_computing_structure_refinement 'SHELXL-97 (Sheldrick, 1997)'
_computing_structure_solution 'SHELXS-97 (Sheldrick, 2008)'
_diffrn_ambient_temperature 293(2)
_diffrn_detector_area_resol_mean 16.2141
_diffrn_measured_fraction_theta_full 0.997
_diffrn_measured_fraction_theta_max 0.997
_diffrn_measurement_device_type 'Xcalibur, Eos, Gemini'
_diffrn_measurement_method '\w scans'
_diffrn_radiation_monochromator graphite
_diffrn_radiation_source 'fine-focus sealed tube'
_diffrn_radiation_type MoK\a
_diffrn_radiation_wavelength 0.71073
_diffrn_reflns_av_R_equivalents 0.0344
_diffrn_reflns_av_sigmaI/netI 0.0647
_diffrn_reflns_limit_h_max 10
_diffrn_reflns_limit_h_min -10
_diffrn_reflns_limit_k_max 11
_diffrn_reflns_limit_k_min -11
_diffrn_reflns_limit_l_max 19
_diffrn_reflns_limit_l_min -19
_diffrn_reflns_number 9435
_diffrn_reflns_theta_full 25.00
_diffrn_reflns_theta_max 25.00
_diffrn_reflns_theta_min 2.88
_diffrn_standards_interval_count 0
_diffrn_standards_interval_time 0
_diffrn_standards_number 0
_exptl_absorpt_coefficient_mu 0.992
_exptl_absorpt_correction_T_max 0.865
_exptl_absorpt_correction_T_min 0.770
_exptl_absorpt_correction_type multi-scan
_exptl_absorpt_process_details
;
CrysAlisPro, Oxford Diffraction Ltd.,
Version 1.171.34.40 (release 27-08-2010 CrysAlis171 .NET)
(compiled Aug 27 2010,11:50:40)
Empirical absorption correction using spherical harmonics,
 implemented in SCALE3 ABSPACK scaling algorithm.  
;
_exptl_crystal_colour colorless
_exptl_crystal_density_diffrn 1.527
_exptl_crystal_density_method 'not measured'
_exptl_crystal_description block
_exptl_crystal_F_000 620
_exptl_crystal_size_max 0.15
_exptl_crystal_size_mid 0.12
_exptl_crystal_size_min 0.08
_refine_diff_density_max 0.418
_refine_diff_density_min -0.338
_refine_diff_density_rms 0.060
_refine_ls_extinction_method none
_refine_ls_goodness_of_fit_ref 1.000
_refine_ls_hydrogen_treatment mixed
_refine_ls_matrix_type full
_refine_ls_number_parameters 370
_refine_ls_number_reflns 4605
_refine_ls_number_restraints 1
_refine_ls_restrained_S_all 1.000
_refine_ls_R_factor_all 0.0635
_refine_ls_R_factor_gt 0.0413
_refine_ls_shift/su_max 0.001
_refine_ls_shift/su_mean 0.000
_refine_ls_structure_factor_coef Fsqd
_refine_ls_weighting_details 'calc w=1/[\s^2^(Fo^2^)+(0.0272P)^2^+0.0000P] where P=(Fo^2^+2Fc^2^)/3'
_refine_ls_weighting_scheme calc
_refine_ls_wR_factor_gt 0.0693
_refine_ls_wR_factor_ref 0.0739
_reflns_number_gt 3578
_reflns_number_total 4605
_reflns_threshold_expression >2sigma(I)
_cod_data_source_file cg4007372_si_002.cif
_cod_data_source_block 938866
_cod_original_cell_volume 1313.13(15)
_cod_original_sg_symbol_H-M P-1
_cod_database_code 4508400

loop_
_symmetry_equiv_pos_as_xyz
'x, y, z'
'-x, -y, -z'

loop_
_atom_site_label
_atom_site_type_symbol
_atom_site_fract_x
_atom_site_fract_y
_atom_site_fract_z
_atom_site_U_iso_or_equiv
_atom_site_adp_type
_atom_site_occupancy
_atom_site_symmetry_multiplicity
_atom_site_calc_flag
_atom_site_refinement_flags
C1 C 0.4312(3) 0.9522(3) 0.17348(15) 0.0231(6) Uani 1 1 d .
C2 C 0.1897(3) 1.2067(3) 0.06516(17) 0.0250(6) Uani 1 1 d .
C3 C 0.2582(3) 1.0291(3) 0.20665(15) 0.0208(6) Uani 1 1 d .
C4 C 0.1468(3) 1.1454(3) 0.15698(16) 0.0237(6) Uani 1 1 d .
C5 C -0.0091(3) 1.2075(3) 0.19270(18) 0.0320(7) Uani 1 1 d .
H5 H -0.0828 1.2851 0.1599 0.038 Uiso 1 1 calc R
C6 C -0.0574(3) 1.1563(3) 0.27598(19) 0.0370(8) Uani 1 1 d .
H6 H -0.1627 1.1994 0.2987 0.044 Uiso 1 1 calc R
C7 C 0.0508(3) 1.0413(3) 0.32530(18) 0.0355(7) Uani 1 1 d .
H7 H 0.0193 1.0055 0.3813 0.043 Uiso 1 1 calc R
C8 C 0.2073(3) 0.9801(3) 0.29004(16) 0.0270(7) Uani 1 1 d .
C9 C 0.3498(3) 0.8566(3) 0.41354(17) 0.0292(7) Uani 1 1 d .
C10 C 0.2853(3) 0.9798(3) 0.45317(17) 0.0323(7) Uani 1 1 d .
H10 H 0.2130 1.0703 0.4277 0.039 Uiso 1 1 calc R
C11 C 0.3290(3) 0.9680(3) 0.53122(17) 0.0329(7) Uani 1 1 d .
H11 H 0.2845 1.0508 0.5584 0.039 Uiso 1 1 calc R
C12 C 0.4383(3) 0.8345(3) 0.56960(17) 0.0314(7) Uani 1 1 d .
C13 C 0.5023(4) 0.7127(4) 0.52831(19) 0.0451(8) Uani 1 1 d .
H13 H 0.5763 0.6229 0.5532 0.054 Uiso 1 1 calc R
C14 C 0.4587(4) 0.7213(3) 0.45081(19) 0.0440(8) Uani 1 1 d .
H14 H 0.5016 0.6380 0.4241 0.053 Uiso 1 1 calc R
C15 C 0.4948(4) 0.8223(4) 0.65084(18) 0.0360(7) Uani 1 1 d .
C16 C 0.7035(3) 0.4481(3) 0.03288(17) 0.0262(6) Uani 1 1 d .
H16 H 0.7733 0.4607 -0.0153 0.031 Uiso 1 1 calc R
C17 C 0.5531(3) 0.4779(3) 0.14998(18) 0.0343(7) Uani 1 1 d .
H17 H 0.4984 0.5159 0.1988 0.041 Uiso 1 1 calc R
C18 C 0.5495(3) 0.3564(3) 0.12721(18) 0.0340(7) Uani 1 1 d .
H18 H 0.4922 0.2968 0.1569 0.041 Uiso 1 1 calc R
C19 C 0.6769(3) 0.2208(3) 0.00270(18) 0.0312(7) Uani 1 1 d .
H19A H 0.6556 0.2693 -0.0551 0.037 Uiso 1 1 calc R
H19B H 0.6042 0.1684 0.0262 0.037 Uiso 1 1 calc R
C20 C 0.9428(3) 0.0898(3) -0.07343(18) 0.0332(7) Uani 1 1 d .
H20 H 0.9053 0.1506 -0.1237 0.040 Uiso 1 1 calc R
C21 C 0.8446(3) 0.1072(3) 0.00145(17) 0.0234(6) Uani 1 1 d .
C22 C 0.9034(3) 0.0165(3) 0.07556(18) 0.0331(7) Uani 1 1 d .
H22 H 0.8394 0.0270 0.1271 0.040 Uiso 1 1 calc R
C23 C 0.8475(3) 0.7289(3) 0.23174(17) 0.0309(7) Uani 1 1 d .
H23 H 0.7653 0.8104 0.2517 0.037 Uiso 1 1 calc R
C24 C 0.9881(3) 0.5544(3) 0.15892(18) 0.0321(7) Uani 1 1 d .
H24 H 1.0196 0.4936 0.1182 0.039 Uiso 1 1 calc R
C25 C 1.0759(3) 0.5406(4) 0.21892(19) 0.0394(8) Uani 1 1 d .
H25 H 1.1772 0.4695 0.2274 0.047 Uiso 1 1 calc R
C26 C 1.0331(4) 0.6862(4) 0.33478(19) 0.0536(10) Uani 1 1 d .
H26A H 0.9694 0.7906 0.3396 0.064 Uiso 1 1 calc R
H26B H 1.1434 0.6770 0.3213 0.064 Uiso 1 1 calc R
C27 C 0.9576(4) 0.4735(4) 0.4319(2) 0.0593(11) Uani 1 1 d .
H27 H 0.9278 0.4545 0.3862 0.071 Uiso 1 1 calc R
C28 C 1.0147(3) 0.5869(4) 0.41980(18) 0.0390(8) Uani 1 1 d .
C29 C 1.0561(4) 0.6124(4) 0.4887(2) 0.0547(10) Uani 1 1 d .
H29 H 1.0942 0.6894 0.4817 0.066 Uiso 1 1 calc R
O1 O 0.46452(19) 0.8330(2) 0.14582(11) 0.0292(4) Uani 1 1 d .
O2 O 0.5289(2) 1.0067(2) 0.17899(11) 0.0311(5) Uani 1 1 d .
O3 O 0.3258(2) 1.1377(2) 0.02808(11) 0.0330(5) Uani 1 1 d .
O4 O 0.0926(2) 1.3232(2) 0.02892(12) 0.0430(5) Uani 1 1 d .
O5 O 0.3195(2) 0.8540(2) 0.33458(11) 0.0364(5) Uani 1 1 d .
O6 O 0.6043(3) 0.7150(3) 0.68042(13) 0.0543(6) Uani 1 1 d .
O7 O 0.4134(2) 0.9428(2) 0.68611(12) 0.0449(6) Uani 1 1 d D
H7A H 0.4469 0.9417 0.7307 0.067 Uiso 1 1 d RD
Zn1 Zn 0.68051(4) 0.73249(4) 0.087551(19) 0.02552(11) Uani 1 1 d .
N1 N 0.6507(2) 0.5369(2) 0.08936(13) 0.0243(5) Uani 1 1 d .
N2 N 0.6458(2) 0.3374(2) 0.05243(14) 0.0245(5) Uani 1 1 d .
N3 N 0.8447(2) 0.6725(3) 0.16726(14) 0.0281(5) Uani 1 1 d .
N4 N 0.9868(3) 0.6514(3) 0.26478(14) 0.0352(6) Uani 1 1 d .

loop_
_atom_site_aniso_label
_atom_site_aniso_U_11
_atom_site_aniso_U_22
_atom_site_aniso_U_33
_atom_site_aniso_U_23
_atom_site_aniso_U_13
_atom_site_aniso_U_12
C1 0.0285(16) 0.0238(16) 0.0137(14) -0.0004(12) -0.0065(12) -0.0062(13)
C2 0.0278(17) 0.0254(17) 0.0232(16) -0.0073(13) -0.0062(13) -0.0083(14)
C3 0.0256(15) 0.0218(15) 0.0189(15) -0.0083(12) -0.0027(12) -0.0099(13)
C4 0.0225(15) 0.0232(15) 0.0261(16) -0.0053(12) -0.0060(12) -0.0074(13)
C5 0.0239(16) 0.0325(17) 0.0357(18) -0.0041(14) -0.0076(13) -0.0057(14)
C6 0.0214(16) 0.048(2) 0.0399(19) -0.0116(16) 0.0043(14) -0.0125(15)
C7 0.0381(18) 0.044(2) 0.0265(17) -0.0069(15) 0.0029(14) -0.0199(16)
C8 0.0309(16) 0.0273(16) 0.0226(16) -0.0030(13) -0.0050(13) -0.0106(14)
C9 0.0333(17) 0.0336(18) 0.0181(15) -0.0011(13) -0.0012(13) -0.0128(15)
C10 0.0331(17) 0.0277(17) 0.0310(17) -0.0032(14) -0.0054(14) -0.0066(14)
C11 0.0341(17) 0.0372(19) 0.0280(17) -0.0127(14) 0.0015(13) -0.0125(15)
C12 0.0350(17) 0.0347(18) 0.0241(16) -0.0030(14) -0.0015(13) -0.0147(15)
C13 0.053(2) 0.0338(19) 0.038(2) -0.0001(16) -0.0157(16) -0.0044(17)
C14 0.059(2) 0.0302(19) 0.0349(19) -0.0104(15) -0.0128(16) -0.0025(16)
C15 0.0365(19) 0.046(2) 0.0262(17) -0.0032(16) -0.0011(15) -0.0192(17)
C16 0.0194(15) 0.0263(16) 0.0312(17) -0.0086(14) -0.0005(12) -0.0061(13)
C17 0.0413(18) 0.0312(18) 0.0252(17) -0.0099(14) 0.0037(14) -0.0090(15)
C18 0.0358(17) 0.0286(17) 0.0343(18) -0.0041(14) 0.0060(14) -0.0144(15)
C19 0.0288(16) 0.0264(16) 0.0408(18) -0.0119(14) -0.0094(13) -0.0070(14)
C20 0.0338(17) 0.0286(17) 0.0329(18) -0.0042(14) -0.0111(14) -0.0046(15)
C21 0.0218(15) 0.0176(15) 0.0340(17) -0.0095(13) -0.0060(13) -0.0067(12)
C22 0.0293(17) 0.0315(17) 0.0324(18) -0.0087(14) 0.0004(13) -0.0055(14)
C23 0.0320(17) 0.0305(17) 0.0273(17) -0.0070(14) -0.0038(13) -0.0077(14)
C24 0.0298(17) 0.0302(17) 0.0303(17) -0.0094(14) -0.0059(13) -0.0016(14)
C25 0.0271(17) 0.040(2) 0.041(2) -0.0030(16) -0.0099(15) -0.0026(15)
C26 0.080(3) 0.068(3) 0.033(2) -0.0028(18) -0.0238(18) -0.043(2)
C27 0.099(3) 0.072(3) 0.033(2) -0.0014(19) -0.029(2) -0.054(2)
C28 0.0465(19) 0.046(2) 0.0297(18) -0.0043(15) -0.0128(15) -0.0199(17)
C29 0.088(3) 0.062(2) 0.038(2) -0.0018(18) -0.0218(18) -0.049(2)
O1 0.0305(11) 0.0252(11) 0.0317(11) -0.0138(9) -0.0017(8) -0.0061(9)
O2 0.0261(11) 0.0367(12) 0.0359(12) -0.0126(9) -0.0056(9) -0.0128(10)
O3 0.0276(11) 0.0354(12) 0.0264(11) -0.0013(9) -0.0025(9) -0.0045(10)
O4 0.0434(13) 0.0351(13) 0.0328(12) 0.0002(10) -0.0096(10) 0.0021(11)
O5 0.0476(13) 0.0296(12) 0.0222(11) -0.0029(9) -0.0090(9) -0.0029(10)
O6 0.0547(15) 0.0589(17) 0.0381(14) -0.0061(12) -0.0157(11) -0.0064(13)
O7 0.0505(14) 0.0499(15) 0.0363(13) -0.0153(11) -0.0154(10) -0.0117(12)
Zn1 0.0289(2) 0.02419(19) 0.02266(19) -0.00482(14) -0.00676(13) -0.00691(15)
N1 0.0238(13) 0.0201(12) 0.0261(13) -0.0058(11) -0.0035(10) -0.0041(11)
N2 0.0207(12) 0.0187(12) 0.0335(14) -0.0089(11) -0.0057(10) -0.0032(10)
N3 0.0277(13) 0.0303(14) 0.0266(14) -0.0074(11) -0.0063(10) -0.0083(12)
N4 0.0432(16) 0.0410(16) 0.0237(14) -0.0010(12) -0.0126(12) -0.0165(14)

loop_
_atom_type_symbol
_atom_type_description
_atom_type_scat_dispersion_real
_atom_type_scat_dispersion_imag
_atom_type_scat_source
C C 0.0033 0.0016 'International Tables Vol C Tables 4.2.6.8 and 6.1.1.4'
H H 0.0000 0.0000 'International Tables Vol C Tables 4.2.6.8 and 6.1.1.4'
O O 0.0106 0.0060 'International Tables Vol C Tables 4.2.6.8 and 6.1.1.4'
Zn Zn 0.2839 1.4301 'International Tables Vol C Tables 4.2.6.8 and 6.1.1.4'
N N 0.0061 0.0033 'International Tables Vol C Tables 4.2.6.8 and 6.1.1.4'

loop_
_geom_angle_atom_site_label_1
_geom_angle_atom_site_label_2
_geom_angle_atom_site_label_3
_geom_angle
_geom_angle_site_symmetry_1
_geom_angle_site_symmetry_3
O2 C1 O1 125.5(2) . .
O2 C1 C3 118.4(2) . .
O1 C1 C3 116.0(2) . .
O4 C2 O3 122.1(2) . .
O4 C2 C4 119.1(2) . .
O3 C2 C4 118.8(2) . .
O4 C2 Zn1 72.69(15) . 2_675
O3 C2 Zn1 49.41(12) . 2_675
C4 C2 Zn1 168.19(19) . 2_675
C8 C3 C4 118.4(2) . .
C8 C3 C1 118.1(2) . .
C4 C3 C1 123.5(2) . .
C5 C4 C3 119.2(2) . .
C5 C4 C2 118.1(2) . .
C3 C4 C2 122.6(2) . .
C6 C5 C4 121.4(3) . .
C6 C5 H5 119.3 . .
C4 C5 H5 119.3 . .
C7 C6 C5 119.9(3) . .
C7 C6 H6 120.1 . .
C5 C6 H6 120.1 . .
C6 C7 C8 118.9(3) . .
C6 C7 H7 120.6 . .
C8 C7 H7 120.6 . .
C3 C8 C7 122.2(2) . .
C3 C8 O5 116.1(2) . .
C7 C8 O5 121.4(2) . .
C10 C9 O5 125.4(2) . .
C10 C9 C14 120.7(3) . .
O5 C9 C14 113.9(3) . .
C9 C10 C11 119.4(3) . .
C9 C10 H10 120.3 . .
C11 C10 H10 120.3 . .
C10 C11 C12 121.0(3) . .
C10 C11 H11 119.5 . .
C12 C11 H11 119.5 . .
C13 C12 C11 118.5(3) . .
C13 C12 C15 119.5(3) . .
C11 C12 C15 121.8(3) . .
C12 C13 C14 121.5(3) . .
C12 C13 H13 119.3 . .
C14 C13 H13 119.3 . .
C13 C14 C9 118.9(3) . .
C13 C14 H14 120.6 . .
C9 C14 H14 120.6 . .
O6 C15 O7 124.0(3) . .
O6 C15 C12 123.6(3) . .
O7 C15 C12 112.4(3) . .
N1 C16 N2 112.6(2) . .
N1 C16 H16 123.7 . .
N2 C16 H16 123.7 . .
C18 C17 N1 109.3(3) . .
C18 C17 H17 125.4 . .
N1 C17 H17 125.4 . .
C17 C18 N2 107.2(2) . .
C17 C18 H18 126.4 . .
N2 C18 H18 126.4 . .
N2 C19 C21 113.2(2) . .
N2 C19 H19A 108.9 . .
C21 C19 H19A 108.9 . .
N2 C19 H19B 108.9 . .
C21 C19 H19B 108.9 . .
H19A C19 H19B 107.8 . .
C21 C20 C22 121.3(3) . 2_755
C21 C20 H20 119.3 . .
C22 C20 H20 119.3 2_755 .
C20 C21 C22 118.3(2) . .
C20 C21 C19 120.8(2) . .
C22 C21 C19 120.9(2) . .
C21 C22 C20 120.3(3) . 2_755
C21 C22 H22 119.8 . .
C20 C22 H22 119.8 2_755 .
N3 C23 N4 110.3(3) . .
N3 C23 H23 124.8 . .
N4 C23 H23 124.8 . .
C25 C24 N3 109.4(3) . .
C25 C24 H24 125.3 . .
N3 C24 H24 125.3 . .
C24 C25 N4 106.5(2) . .
C24 C25 H25 126.8 . .
N4 C25 H25 126.8 . .
N4 C26 C28 114.8(2) . .
N4 C26 H26A 108.6 . .
C28 C26 H26A 108.6 . .
N4 C26 H26B 108.6 . .
C28 C26 H26B 108.6 . .
H26A C26 H26B 107.5 . .
C28 C27 C29 120.4(3) . 2_766
C28 C27 H27 119.8 . .
C29 C27 H27 119.8 2_766 .
C29 C28 C27 118.1(3) . .
C29 C28 C26 118.3(3) . .
C27 C28 C26 123.6(3) . .
C28 C29 C27 121.4(3) . 2_766
C28 C29 H29 119.3 . .
C27 C29 H29 119.3 2_766 .
C1 O1 Zn1 120.74(16) . .
C2 O3 Zn1 101.78(16) . 2_675
C9 O5 C8 120.9(2) . .
C15 O7 H7A 114.5 . .
O1 Zn1 O3 102.73(7) . 2_675
O1 Zn1 N3 109.57(8) . .
O3 Zn1 N3 127.14(8) 2_675 .
O1 Zn1 N1 95.62(8) . .
O3 Zn1 N1 112.66(8) 2_675 .
N3 Zn1 N1 104.64(8) . .
O1 Zn1 C2 131.51(8) . 2_675
O3 Zn1 C2 28.81(7) 2_675 2_675
N3 Zn1 C2 108.10(8) . 2_675
N1 Zn1 C2 103.26(9) . 2_675
C16 N1 C17 104.8(2) . .
C16 N1 Zn1 129.92(18) . .
C17 N1 Zn1 125.01(19) . .
C16 N2 C18 106.1(2) . .
C16 N2 C19 127.1(2) . .
C18 N2 C19 126.8(2) . .
C23 N3 C24 106.2(2) . .
C23 N3 Zn1 132.2(2) . .
C24 N3 Zn1 121.59(19) . .
C23 N4 C25 107.6(2) . .
C23 N4 C26 125.2(3) . .
C25 N4 C26 127.1(3) . .

loop_
_geom_bond_atom_site_label_1
_geom_bond_atom_site_label_2
_geom_bond_distance
_geom_bond_site_symmetry_2
C1 O2 1.248(3) .
C1 O1 1.260(3) .
C1 C3 1.518(3) .
C2 O4 1.236(3) .
C2 O3 1.272(3) .
C2 C4 1.512(4) .
C2 Zn1 2.584(3) 2_675
C3 C8 1.385(3) .
C3 C4 1.403(3) .
C4 C5 1.385(3) .
C5 C6 1.382(4) .
C5 H5 0.9300 .
C6 C7 1.380(4) .
C6 H6 0.9300 .
C7 C8 1.386(4) .
C7 H7 0.9300 .
C8 O5 1.405(3) .
C9 C10 1.377(4) .
C9 O5 1.387(3) .
C9 C14 1.389(4) .
C10 C11 1.383(4) .
C10 H10 0.9300 .
C11 C12 1.388(4) .
C11 H11 0.9300 .
C12 C13 1.381(4) .
C12 C15 1.489(4) .
C13 C14 1.382(4) .
C13 H13 0.9300 .
C14 H14 0.9300 .
C15 O6 1.210(3) .
C15 O7 1.322(4) .
C16 N1 1.315(3) .
C16 N2 1.341(3) .
C16 H16 0.9300 .
C17 C18 1.350(4) .
C17 N1 1.382(3) .
C17 H17 0.9300 .
C18 N2 1.365(3) .
C18 H18 0.9300 .
C19 N2 1.470(3) .
C19 C21 1.503(3) .
C19 H19A 0.9700 .
C19 H19B 0.9700 .
C20 C21 1.373(4) .
C20 C22 1.385(4) 2_755
C20 H20 0.9300 .
C21 C22 1.383(4) .
C22 C20 1.385(4) 2_755
C22 H22 0.9300 .
C23 N3 1.318(3) .
C23 N4 1.351(3) .
C23 H23 0.9300 .
C24 C25 1.348(4) .
C24 N3 1.376(3) .
C24 H24 0.9300 .
C25 N4 1.364(4) .
C25 H25 0.9300 .
C26 N4 1.458(3) .
C26 C28 1.513(4) .
C26 H26A 0.9700 .
C26 H26B 0.9700 .
C27 C28 1.372(4) .
C27 C29 1.378(4) 2_766
C27 H27 0.9300 .
C28 C29 1.370(4) .
C29 C27 1.378(4) 2_766
C29 H29 0.9300 .
O1 Zn1 1.9947(18) .
O3 Zn1 2.0045(17) 2_675
O7 H7A 0.8471 .
Zn1 O3 2.0045(17) 2_675
Zn1 N3 2.017(2) .
Zn1 N1 2.042(2) .
Zn1 C2 2.584(3) 2_675
